data_7124913
loop_
_publ_author_name
'Dawkins, Michael J. C.'
'Middleton, Ewart'
'Kefalidis, Christos E.'
'Dange, Deepak'
'Juckel, Martin M.'
'Maron, Laurent'
'Jones, Cameron'

_publ_section_title
;
 Two-coordinate terminal zinc hydride complexes: synthesis, structure and
 preliminary reactivity studies.
;
_journal_issue 69
_journal_name_full 'Chemical communications (Cambridge, England)'
_journal_page_first 10490
_journal_page_last 10492
_journal_paper_doi 10.1039/c6cc05445e
_journal_volume 52
_journal_year 2016
_chemical_formula_sum 'C44 H53 N Si Zn'
_chemical_formula_weight 689.33
_space_group_IT_number 61
_space_group_name_Hall '-P 2ac 2ab'
_space_group_name_H-M_alt 'P b c a'
_symmetry_cell_setting orthorhombic
_symmetry_space_group_name_H-M 'P b c a'
_atom_sites_solution_hydrogens geom
_atom_sites_solution_primary direct
_atom_sites_solution_secondary difmap
_audit_creation_method SHELXL-97
_audit_update_record
;
2016-06-30 deposited with the CCDC.
2016-08-02 downloaded from the CCDC.
;
_cell_angle_alpha 90.00
_cell_angle_beta 90.00
_cell_angle_gamma 90.00
_cell_formula_units_Z 8
_cell_length_a 18.699(4)
_cell_length_b 10.648(2)
_cell_length_c 37.755(8)
_cell_measurement_reflns_used 6982
_cell_measurement_temperature 100(2)
_cell_measurement_theta_max 25.50
_cell_measurement_theta_min 2.95
_cell_volume 7517(3)
_computing_cell_refinement 'XDS (Kabsch, 1993)'
_computing_data_collection 'Blu-Ice (McPhillips, 2002)'
_computing_data_reduction 'XDS (Kabsch, 1993)'
_computing_molecular_graphics X-Seed
_computing_publication_material CifTAB
_computing_structure_refinement 'SHELXL-97 (Sheldrick, 1997)'
_computing_structure_solution 'SHELXS-97 (Sheldrick, 1990)'
_diffrn_ambient_temperature 100(2)
_diffrn_measured_fraction_theta_full 0.999
_diffrn_measured_fraction_theta_max 0.999
_diffrn_measurement_device_type 'ADSC Quantum 210r'
_diffrn_radiation_source 'Australian Synchrotron'
_diffrn_radiation_type Synchrotron
_diffrn_radiation_wavelength 0.71090
_diffrn_reflns_av_R_equivalents 0.1145
_diffrn_reflns_av_sigmaI/netI 0.0512
_diffrn_reflns_limit_h_max 22
_diffrn_reflns_limit_h_min -22
_diffrn_reflns_limit_k_max 12
_diffrn_reflns_limit_k_min -12
_diffrn_reflns_limit_l_max 44
_diffrn_reflns_limit_l_min -45
_diffrn_reflns_number 51283
_diffrn_reflns_theta_full 25.50
_diffrn_reflns_theta_max 25.50
_diffrn_reflns_theta_min 2.95
_exptl_absorpt_coefficient_mu 0.716
_exptl_absorpt_correction_T_max 0.994
_exptl_absorpt_correction_T_min 0.991
_exptl_absorpt_correction_type multi-scan
_exptl_absorpt_process_details XDS
_exptl_crystal_colour colourless
_exptl_crystal_density_diffrn 1.218
_exptl_crystal_density_method 'not measured'
_exptl_crystal_description block
_exptl_crystal_F_000 2944
_exptl_crystal_size_max 0.01
_exptl_crystal_size_mid 0.01
_exptl_crystal_size_min 0.01
_refine_diff_density_max 0.474
_refine_diff_density_min -1.561
_refine_diff_density_rms 0.096
_refine_ls_extinction_method none
_refine_ls_goodness_of_fit_ref 1.060
_refine_ls_hydrogen_treatment mixed
_refine_ls_matrix_type full
_refine_ls_number_parameters 451
_refine_ls_number_reflns 6982
_refine_ls_number_restraints 8
_refine_ls_restrained_S_all 1.061
_refine_ls_R_factor_all 0.1020
_refine_ls_R_factor_gt 0.0711
_refine_ls_shift/su_max 0.000
_refine_ls_shift/su_mean 0.000
_refine_ls_structure_factor_coef Fsqd
_refine_ls_weighting_details 'calc w=1/[\s^2^(Fo^2^)+(0.1006P)^2^+18.6450P] where P=(Fo^2^+2Fc^2^)/3'
_refine_ls_weighting_scheme calc
_refine_ls_wR_factor_gt 0.1865
_refine_ls_wR_factor_ref 0.2061
_reflns_number_gt 5011
_reflns_number_total 6982
_reflns_threshold_expression >2sigma(I)
_cod_data_source_file c6cc05445e2.cif
_cod_data_source_block compound7
_cod_original_sg_symbol_H-M Pbca
_cod_database_code 7124913

loop_
_symmetry_equiv_pos_as_xyz
'x, y, z'
'-x+1/2, -y, z+1/2'
'x+1/2, -y+1/2, -z'
'-x, y+1/2, -z+1/2'
'-x, -y, -z'
'x-1/2, y, -z-1/2'
'-x-1/2, y-1/2, z'
'x, -y-1/2, z-1/2'

loop_
_atom_site_label
_atom_site_type_symbol
_atom_site_fract_x
_atom_site_fract_y
_atom_site_fract_z
_atom_site_U_iso_or_equiv
_atom_site_adp_type
_atom_site_occupancy
_atom_site_symmetry_multiplicity
_atom_site_calc_flag
_atom_site_refinement_flags
_atom_site_disorder_assembly
_atom_site_disorder_group
Zn1 Zn 0.63209(3) 0.32364(6) 0.377027(16) 0.0402(2) Uani 1 1 d . . .
Si1 Si 0.55472(7) 0.46808(12) 0.31566(3) 0.0263(3) Uani 1 1 d D . .
N1 N 0.55172(18) 0.4002(3) 0.35712(9) 0.0199(7) Uani 1 1 d . A .
C6 C 0.4770(2) 0.4792(4) 0.40646(11) 0.0204(8) Uani 1 1 d . A .
C5 C 0.4142(2) 0.4728(4) 0.42594(11) 0.0229(9) Uani 1 1 d . . .
H5 H 0.4076 0.5301 0.4450 0.028 Uiso 1 1 calc R . .
C24 C 0.5046(2) 0.6860(4) 0.43716(11) 0.0223(9) Uani 1 1 d . A .
C30 C 0.6015(2) 0.5215(4) 0.42971(11) 0.0225(9) Uani 1 1 d . A .
C1 C 0.4888(2) 0.3933(4) 0.37853(11) 0.0214(8) Uani 1 1 d . . .
C2 C 0.4378(2) 0.2964(4) 0.37313(11) 0.0218(8) Uani 1 1 d . A .
C7 C 0.4553(2) 0.1883(4) 0.34784(11) 0.0219(9) Uani 1 1 d . . .
H7 H 0.4745 0.2269 0.3257 0.026 Uiso 1 1 calc R A .
C23 C 0.5336(2) 0.5792(4) 0.41437(11) 0.0216(9) Uani 1 1 d . . .
H23 H 0.5472 0.6171 0.3911 0.026 Uiso 1 1 calc R A .
C14 C 0.5138(2) 0.1037(4) 0.36262(12) 0.0275(10) Uani 1 1 d . A .
C3 C 0.3749(2) 0.2962(4) 0.39271(12) 0.0242(9) Uani 1 1 d . . .
H3 H 0.3404 0.2327 0.3882 0.029 Uiso 1 1 calc R A .
C4 C 0.3605(2) 0.3861(4) 0.41875(11) 0.0244(9) Uani 1 1 d . A .
C31 C 0.6675(2) 0.5775(4) 0.42349(12) 0.0269(9) Uani 1 1 d . . .
H31 H 0.6700 0.6505 0.4091 0.032 Uiso 1 1 calc R A .
C8 C 0.3883(2) 0.1150(4) 0.33745(11) 0.0244(9) Uani 1 1 d . A .
C9 C 0.3393(2) 0.1702(4) 0.31424(12) 0.0292(10) Uani 1 1 d . . .
H9 H 0.3503 0.2491 0.3038 0.035 Uiso 1 1 calc R A .
C35 C 0.5995(2) 0.4143(4) 0.45119(12) 0.0270(9) Uani 1 1 d . . .
H35 H 0.5550 0.3745 0.4559 0.032 Uiso 1 1 calc R A .
C25 C 0.4545(2) 0.7676(4) 0.42293(12) 0.0284(10) Uani 1 1 d . . .
H25 H 0.4402 0.7568 0.3990 0.034 Uiso 1 1 calc R A .
C13 C 0.3720(3) -0.0015(4) 0.35130(12) 0.0313(10) Uani 1 1 d . . .
H13 H 0.4050 -0.0418 0.3667 0.038 Uiso 1 1 calc R A .
C29 C 0.5251(2) 0.7042(4) 0.47223(12) 0.0281(10) Uani 1 1 d . . .
H29 H 0.5595 0.6499 0.4827 0.034 Uiso 1 1 calc R A .
C20 C 0.2900(2) 0.3861(4) 0.43852(12) 0.0291(10) Uani 1 1 d . . .
H20 H 0.2561 0.3304 0.4254 0.035 Uiso 1 1 calc R A .
C32 C 0.7295(2) 0.5288(5) 0.43797(12) 0.0309(10) Uani 1 1 d . A .
H32 H 0.7741 0.5687 0.4336 0.037 Uiso 1 1 calc R . .
C33 C 0.7270(3) 0.4220(5) 0.45885(13) 0.0345(11) Uani 1 1 d . . .
H33 H 0.7698 0.3877 0.4684 0.041 Uiso 1 1 calc R A .
C27 C 0.4453(3) 0.8812(4) 0.47733(13) 0.0328(11) Uani 1 1 d . . .
H27 H 0.4250 0.9471 0.4910 0.039 Uiso 1 1 calc R A .
C15 C 0.5280(2) 0.0953(4) 0.39886(13) 0.0301(10) Uani 1 1 d . . .
H15 H 0.5020 0.1462 0.4150 0.036 Uiso 1 1 calc R A .
C28 C 0.4956(3) 0.8013(4) 0.49206(12) 0.0340(11) Uani 1 1 d . A .
H28 H 0.5102 0.8130 0.5159 0.041 Uiso 1 1 calc R . .
C34 C 0.6620(3) 0.3653(5) 0.46577(13) 0.0332(11) Uani 1 1 d . A .
H34 H 0.6599 0.2930 0.4805 0.040 Uiso 1 1 calc R . .
C26 C 0.4249(3) 0.8637(4) 0.44239(13) 0.0322(10) Uani 1 1 d . A .
H26 H 0.3905 0.9179 0.4319 0.039 Uiso 1 1 calc R . .
C42 C 0.5869(3) 0.3484(4) 0.28190(12) 0.0315(10) Uani 1 1 d . A .
H42 H 0.5461 0.2890 0.2784 0.038 Uiso 1 1 calc R . .
C21 C 0.2574(2) 0.5175(5) 0.43982(14) 0.0365(11) Uani 1 1 d . A .
H21A H 0.2905 0.5749 0.4518 0.055 Uiso 1 1 calc R . .
H21B H 0.2121 0.5148 0.4529 0.055 Uiso 1 1 calc R . .
H21C H 0.2486 0.5473 0.4156 0.055 Uiso 1 1 calc R . .
C19 C 0.5530(3) 0.0287(5) 0.34025(16) 0.0466(14) Uani 1 1 d . . .
H19 H 0.5437 0.0316 0.3155 0.056 Uiso 1 1 calc R A .
C10 C 0.2750(3) 0.1119(5) 0.30610(14) 0.0406(12) Uani 1 1 d . A .
H10 H 0.2418 0.1511 0.2906 0.049 Uiso 1 1 calc R . .
C12 C 0.3075(3) -0.0608(5) 0.34293(14) 0.0429(13) Uani 1 1 d . A .
H12 H 0.2970 -0.1411 0.3526 0.051 Uiso 1 1 calc R . .
C16 C 0.5795(3) 0.0137(5) 0.41149(15) 0.0397(12) Uani 1 1 d . A .
H16 H 0.5876 0.0075 0.4363 0.048 Uiso 1 1 calc R . .
C11 C 0.2596(3) -0.0044(5) 0.32094(15) 0.0434(13) Uani 1 1 d . . .
H11 H 0.2155 -0.0446 0.3157 0.052 Uiso 1 1 calc R A .
C22 C 0.2991(3) 0.3325(5) 0.47572(13) 0.0374(12) Uani 1 1 d . A .
H22A H 0.3222 0.2501 0.4743 0.056 Uiso 1 1 calc R . .
H22B H 0.2521 0.3237 0.4869 0.056 Uiso 1 1 calc R . .
H22C H 0.3289 0.3894 0.4898 0.056 Uiso 1 1 calc R . .
C36 C 0.6159(3) 0.6093(5) 0.31702(14) 0.0465(15) Uani 1 1 d . A .
H36 H 0.5985 0.6615 0.3373 0.056 Uiso 1 1 calc R . .
C17 C 0.6190(3) -0.0581(5) 0.38876(17) 0.0454(14) Uani 1 1 d . . .
H17 H 0.6553 -0.1123 0.3976 0.054 Uiso 1 1 calc R A .
C18 C 0.6058(3) -0.0513(5) 0.35286(17) 0.0534(16) Uani 1 1 d . A .
H18 H 0.6328 -0.1011 0.3368 0.064 Uiso 1 1 calc R . .
C40 C 0.4328(4) 0.6301(6) 0.32477(15) 0.0324(16) Uani 0.804(11) 1 d PD A 1
H40A H 0.4597 0.7027 0.3160 0.049 Uiso 0.804(11) 1 calc PR A 1
H40B H 0.4411 0.6203 0.3502 0.049 Uiso 0.804(11) 1 calc PR A 1
H40C H 0.3816 0.6433 0.3205 0.049 Uiso 0.804(11) 1 calc PR A 1
C39 C 0.4576(3) 0.5111(5) 0.30530(13) 0.0297(15) Uani 0.804(11) 1 d PD A 1
H39 H 0.4281 0.4411 0.3152 0.036 Uiso 0.804(11) 1 calc PR A 1
C44 C 0.6034(4) 0.4014(6) 0.24533(15) 0.0605(19) Uani 1 1 d . . .
H44A H 0.6476 0.4506 0.2463 0.091 Uiso 1 1 calc R A .
H44B H 0.5639 0.4555 0.2377 0.091 Uiso 1 1 calc R . .
H44C H 0.6092 0.3322 0.2285 0.091 Uiso 1 1 calc R . .
C37 C 0.6933(4) 0.5764(7) 0.32598(17) 0.064(2) Uani 1 1 d . . .
H37A H 0.7147 0.5301 0.3062 0.096 Uiso 1 1 calc R A .
H37B H 0.6944 0.5242 0.3474 0.096 Uiso 1 1 calc R . .
H37C H 0.7204 0.6538 0.3301 0.096 Uiso 1 1 calc R . .
C43 C 0.6495(3) 0.2680(6) 0.29455(19) 0.0599(18) Uani 1 1 d . . .
H43A H 0.6610 0.2051 0.2765 0.090 Uiso 1 1 calc R A .
H43B H 0.6364 0.2255 0.3166 0.090 Uiso 1 1 calc R . .
H43C H 0.6913 0.3216 0.2987 0.090 Uiso 1 1 calc R . .
C38 C 0.6113(5) 0.6947(6) 0.28434(15) 0.071(2) Uani 1 1 d . . .
H38A H 0.6483 0.7598 0.2859 0.107 Uiso 1 1 calc R A .
H38B H 0.5641 0.7343 0.2834 0.107 Uiso 1 1 calc R . .
H38C H 0.6188 0.6446 0.2629 0.107 Uiso 1 1 calc R . .
C41 C 0.4373(4) 0.5195(6) 0.26593(14) 0.0417(19) Uani 0.804(11) 1 d PD A 1
H41A H 0.3861 0.5372 0.2638 0.063 Uiso 0.804(11) 1 calc PR A 1
H41B H 0.4482 0.4395 0.2543 0.063 Uiso 0.804(11) 1 calc PR A 1
H41C H 0.4647 0.5870 0.2547 0.063 Uiso 0.804(11) 1 calc PR A 1
C41A C 0.4196(11) 0.4798(19) 0.2904(6) 0.028(6) Uiso 0.196(11) 1 d PD A 2
H41D H 0.4048 0.4376 0.3123 0.042 Uiso 0.196(11) 1 calc PR A 2
H41E H 0.4362 0.4172 0.2733 0.042 Uiso 0.196(11) 1 calc PR A 2
H41F H 0.3788 0.5258 0.2805 0.042 Uiso 0.196(11) 1 calc PR A 2
C39A C 0.4805(7) 0.5722(15) 0.2986(5) 0.025(6) Uiso 0.196(11) 1 d PD A 2
H39A H 0.4958 0.6172 0.2766 0.030 Uiso 0.196(11) 1 calc PR A 2
C40A C 0.4549(14) 0.666(2) 0.3269(7) 0.026(7) Uiso 0.196(11) 1 d PD A 2
H40D H 0.4288 0.7348 0.3154 0.039 Uiso 0.196(11) 1 calc PR A 2
H40E H 0.4964 0.7004 0.3395 0.039 Uiso 0.196(11) 1 calc PR A 2
H40F H 0.4234 0.6233 0.3437 0.039 Uiso 0.196(11) 1 calc PR A 2
H1 H 0.700(3) 0.255(5) 0.3844(12) 0.033(13) Uiso 1 1 d . . .

loop_
_atom_site_aniso_label
_atom_site_aniso_U_11
_atom_site_aniso_U_22
_atom_site_aniso_U_33
_atom_site_aniso_U_23
_atom_site_aniso_U_13
_atom_site_aniso_U_12
Zn1 0.0344(3) 0.0459(4) 0.0404(4) 0.0064(3) 0.0021(3) 0.0085(3)
Si1 0.0358(7) 0.0231(6) 0.0199(6) -0.0001(5) 0.0005(5) 0.0040(5)
N1 0.0209(17) 0.0166(17) 0.0222(18) -0.0005(14) 0.0007(13) -0.0006(14)
C6 0.023(2) 0.0140(19) 0.025(2) -0.0005(16) -0.0011(16) -0.0018(16)
C5 0.027(2) 0.0173(19) 0.025(2) -0.0015(17) 0.0001(17) 0.0000(17)
C24 0.026(2) 0.018(2) 0.023(2) -0.0019(17) 0.0021(17) -0.0078(17)
C30 0.025(2) 0.022(2) 0.021(2) -0.0030(17) 0.0002(17) 0.0002(17)
C1 0.023(2) 0.0149(19) 0.026(2) 0.0005(17) -0.0005(17) 0.0015(16)
C2 0.025(2) 0.0161(19) 0.024(2) -0.0027(17) -0.0016(17) -0.0009(16)
C7 0.022(2) 0.016(2) 0.027(2) -0.0037(17) 0.0028(16) -0.0016(16)
C23 0.023(2) 0.017(2) 0.025(2) -0.0015(17) 0.0002(16) -0.0040(16)
C14 0.027(2) 0.019(2) 0.037(2) -0.0028(18) -0.0032(19) 0.0004(17)
C3 0.026(2) 0.018(2) 0.029(2) -0.0042(17) 0.0029(18) -0.0018(17)
C4 0.027(2) 0.022(2) 0.025(2) -0.0025(17) 0.0019(17) -0.0029(18)
C31 0.029(2) 0.024(2) 0.028(2) 0.0004(18) 0.0016(18) -0.0007(18)
C8 0.027(2) 0.024(2) 0.022(2) -0.0085(18) 0.0015(17) -0.0037(18)
C9 0.027(2) 0.025(2) 0.035(2) -0.005(2) 0.0021(19) 0.0010(18)
C35 0.029(2) 0.023(2) 0.029(2) 0.0028(18) 0.0007(18) -0.0005(18)
C25 0.027(2) 0.025(2) 0.032(2) -0.0050(19) 0.0019(18) 0.0032(18)
C13 0.040(3) 0.027(2) 0.026(2) -0.0043(19) 0.003(2) -0.007(2)
C29 0.031(2) 0.024(2) 0.029(2) -0.0009(19) -0.0028(19) -0.0024(18)
C20 0.023(2) 0.029(2) 0.035(2) -0.008(2) 0.0051(19) -0.0042(18)
C32 0.024(2) 0.037(3) 0.032(2) -0.006(2) 0.0010(18) 0.0002(19)
C33 0.030(2) 0.040(3) 0.034(3) -0.005(2) -0.0069(19) 0.009(2)
C27 0.040(3) 0.022(2) 0.036(3) -0.008(2) 0.012(2) -0.005(2)
C15 0.029(2) 0.025(2) 0.036(3) 0.001(2) 0.0012(19) -0.0010(19)
C28 0.047(3) 0.028(3) 0.027(2) -0.006(2) 0.002(2) -0.004(2)
C34 0.038(3) 0.028(2) 0.034(3) 0.005(2) -0.005(2) 0.005(2)
C26 0.030(2) 0.024(2) 0.042(3) 0.001(2) 0.004(2) 0.0009(19)
C42 0.032(2) 0.034(3) 0.029(2) -0.005(2) 0.003(2) -0.005(2)
C21 0.024(2) 0.039(3) 0.047(3) -0.010(2) -0.001(2) 0.001(2)
C19 0.050(3) 0.042(3) 0.048(3) -0.019(3) -0.012(3) 0.018(3)
C10 0.029(2) 0.048(3) 0.045(3) -0.016(3) -0.003(2) 0.001(2)
C12 0.053(3) 0.036(3) 0.039(3) -0.009(2) 0.014(2) -0.022(2)
C16 0.034(3) 0.038(3) 0.047(3) 0.012(2) -0.007(2) -0.004(2)
C11 0.031(3) 0.046(3) 0.053(3) -0.025(3) 0.009(2) -0.013(2)
C22 0.037(3) 0.043(3) 0.032(3) -0.004(2) 0.010(2) -0.013(2)
C36 0.080(4) 0.029(3) 0.030(3) -0.005(2) 0.020(3) -0.020(3)
C17 0.038(3) 0.022(2) 0.076(4) -0.002(3) -0.019(3) 0.002(2)
C18 0.056(3) 0.038(3) 0.066(4) -0.027(3) -0.014(3) 0.024(3)
C40 0.037(4) 0.025(3) 0.035(4) -0.004(3) -0.007(3) 0.009(3)
C39 0.036(3) 0.025(3) 0.028(3) -0.001(2) -0.005(3) 0.007(3)
C44 0.099(5) 0.047(3) 0.036(3) -0.015(3) 0.031(3) -0.031(3)
C37 0.073(4) 0.069(4) 0.050(4) -0.014(3) 0.023(3) -0.047(4)
C43 0.044(3) 0.054(4) 0.082(5) -0.027(3) -0.008(3) 0.016(3)
C38 0.145(7) 0.033(3) 0.035(3) 0.004(3) 0.027(4) -0.022(4)
C41 0.054(4) 0.037(4) 0.034(4) -0.001(3) -0.015(3) 0.006(3)

loop_
_atom_type_symbol
_atom_type_description
_atom_type_scat_dispersion_real
_atom_type_scat_dispersion_imag
_atom_type_scat_source
C C 0.0033 0.0016 'International Tables Vol C Tables 4.2.6.8 and 6.1.1.4'
H H 0.0000 0.0000 'International Tables Vol C Tables 4.2.6.8 and 6.1.1.4'
N N 0.0061 0.0033 'International Tables Vol C Tables 4.2.6.8 and 6.1.1.4'
Si Si 0.0817 0.0704 'International Tables Vol C Tables 4.2.6.8 and 6.1.1.4'
Zn Zn 0.2839 1.4301 'International Tables Vol C Tables 4.2.6.8 and 6.1.1.4'

loop_
_geom_angle_atom_site_label_1
_geom_angle_atom_site_label_2
_geom_angle_atom_site_label_3
_geom_angle
N1 Zn1 H1 166.9(18)
N1 Si1 C39A 122.1(6)
N1 Si1 C36 109.2(2)
C39A Si1 C36 89.2(6)
N1 Si1 C42 109.77(19)
C39A Si1 C42 113.4(6)
C36 Si1 C42 111.1(2)
N1 Si1 C39 104.8(2)
C39A Si1 C39 24.9(6)
C36 Si1 C39 112.9(3)
C42 Si1 C39 108.9(2)
C1 N1 Si1 124.1(3)
C1 N1 Zn1 114.4(3)
Si1 N1 Zn1 121.46(19)
C5 C6 C1 119.8(4)
C5 C6 C23 121.0(4)
C1 C6 C23 119.2(4)
C6 C5 C4 122.7(4)
C6 C5 H5 118.7
C4 C5 H5 118.7
C25 C24 C29 117.9(4)
C25 C24 C23 119.3(4)
C29 C24 C23 122.8(4)
C31 C30 C35 118.1(4)
C31 C30 C23 120.1(4)
C35 C30 C23 121.8(4)
C6 C1 C2 118.2(4)
C6 C1 N1 121.2(4)
C2 C1 N1 120.6(4)
C3 C2 C1 119.6(4)
C3 C2 C7 120.8(4)
C1 C2 C7 119.5(4)
C14 C7 C8 112.4(3)
C14 C7 C2 111.7(3)
C8 C7 C2 111.7(3)
C14 C7 H7 106.9
C8 C7 H7 106.9
C2 C7 H7 106.9
C30 C23 C24 112.5(3)
C30 C23 C6 111.7(3)
C24 C23 C6 112.5(3)
C30 C23 H23 106.6
C24 C23 H23 106.6
C6 C23 H23 106.6
C19 C14 C15 117.6(4)
C19 C14 C7 120.1(4)
C15 C14 C7 122.2(4)
C2 C3 C4 122.4(4)
C2 C3 H3 118.8
C4 C3 H3 118.8
C5 C4 C3 116.9(4)
C5 C4 C20 122.2(4)
C3 C4 C20 120.9(4)
C32 C31 C30 121.1(4)
C32 C31 H31 119.5
C30 C31 H31 119.5
C13 C8 C9 118.1(4)
C13 C8 C7 122.9(4)
C9 C8 C7 118.9(4)
C10 C9 C8 121.3(5)
C10 C9 H9 119.4
C8 C9 H9 119.4
C34 C35 C30 120.8(4)
C34 C35 H35 119.6
C30 C35 H35 119.6
C26 C25 C24 122.1(4)
C26 C25 H25 119.0
C24 C25 H25 119.0
C8 C13 C12 120.7(5)
C8 C13 H13 119.6
C12 C13 H13 119.6
C28 C29 C24 120.4(4)
C28 C29 H29 119.8
C24 C29 H29 119.8
C4 C20 C22 110.9(4)
C4 C20 C21 111.3(4)
C22 C20 C21 111.0(4)
C4 C20 H20 107.9
C22 C20 H20 107.9
C21 C20 H20 107.9
C31 C32 C33 120.3(4)
C31 C32 H32 119.9
C33 C32 H32 119.9
C34 C33 C32 119.8(4)
C34 C33 H33 120.1
C32 C33 H33 120.1
C28 C27 C26 119.1(4)
C28 C27 H27 120.4
C26 C27 H27 120.4
C16 C15 C14 120.7(5)
C16 C15 H15 119.6
C14 C15 H15 119.6
C27 C28 C29 120.7(4)
C27 C28 H28 119.7
C29 C28 H28 119.7
C33 C34 C35 120.0(4)
C33 C34 H34 120.0
C35 C34 H34 120.0
C25 C26 C27 119.8(4)
C25 C26 H26 120.1
C27 C26 H26 120.1
C44 C42 C43 109.6(5)
C44 C42 Si1 115.1(4)
C43 C42 Si1 114.1(4)
C44 C42 H42 105.7
C43 C42 H42 105.7
Si1 C42 H42 105.7
C20 C21 H21A 109.5
C20 C21 H21B 109.5
H21A C21 H21B 109.5
C20 C21 H21C 109.5
H21A C21 H21C 109.5
H21B C21 H21C 109.5
C14 C19 C18 121.7(5)
C14 C19 H19 119.2
C18 C19 H19 119.2
C9 C10 C11 119.2(5)
C9 C10 H10 120.4
C11 C10 H10 120.4
C11 C12 C13 120.4(5)
C11 C12 H12 119.8
C13 C12 H12 119.8
C17 C16 C15 120.8(5)
C17 C16 H16 119.6
C15 C16 H16 119.6
C12 C11 C10 120.3(5)
C12 C11 H11 119.9
C10 C11 H11 119.9
C20 C22 H22A 109.5
C20 C22 H22B 109.5
H22A C22 H22B 109.5
C20 C22 H22C 109.5
H22A C22 H22C 109.5
H22B C22 H22C 109.5
C37 C36 C38 111.5(5)
C37 C36 Si1 113.4(4)
C38 C36 Si1 114.6(4)
C37 C36 H36 105.5
C38 C36 H36 105.5
Si1 C36 H36 105.5
C16 C17 C18 119.4(5)
C16 C17 H17 120.3
C18 C17 H17 120.3
C17 C18 C19 119.8(5)
C17 C18 H18 120.1
C19 C18 H18 120.1
C41 C39 C40 109.9(4)
C41 C39 Si1 116.5(4)
C40 C39 Si1 112.7(4)
C41 C39 H39 105.6
C40 C39 H39 105.6
Si1 C39 H39 105.6
C42 C44 H44A 109.5
C42 C44 H44B 109.5
H44A C44 H44B 109.5
C42 C44 H44C 109.5
H44A C44 H44C 109.5
H44B C44 H44C 109.5
C36 C37 H37A 109.5
C36 C37 H37B 109.5
H37A C37 H37B 109.5
C36 C37 H37C 109.5
H37A C37 H37C 109.5
H37B C37 H37C 109.5
C42 C43 H43A 109.5
C42 C43 H43B 109.5
H43A C43 H43B 109.5
C42 C43 H43C 109.5
H43A C43 H43C 109.5
H43B C43 H43C 109.5
C36 C38 H38A 109.5
C36 C38 H38B 109.5
H38A C38 H38B 109.5
C36 C38 H38C 109.5
H38A C38 H38C 109.5
H38B C38 H38C 109.5
C39A C41A H41D 109.5
C39A C41A H41E 109.5
H41D C41A H41E 109.5
C39A C41A H41F 109.5
H41D C41A H41F 109.5
H41E C41A H41F 109.5
C41A C39A C40A 109.0(7)
C41A C39A Si1 103.7(13)
C40A C39A Si1 112.0(15)
C41A C39A H39A 110.6
C40A C39A H39A 110.6
Si1 C39A H39A 110.6
C39A C40A H40D 109.5
C39A C40A H40E 109.5
H40D C40A H40E 109.5
C39A C40A H40F 109.5
H40D C40A H40F 109.5
H40E C40A H40F 109.5

loop_
_geom_bond_atom_site_label_1
_geom_bond_atom_site_label_2
_geom_bond_distance
Zn1 N1 1.868(3)
Zn1 H1 1.50(5)
Si1 N1 1.725(4)
Si1 C39A 1.889(8)
Si1 C36 1.890(5)
Si1 C42 1.900(5)
Si1 C39 1.913(5)
N1 C1 1.430(5)
C6 C5 1.387(6)
C6 C1 1.413(6)
C6 C23 1.532(5)
C5 C4 1.391(6)
C5 H5 0.9500
C24 C25 1.386(6)
C24 C29 1.392(6)
C24 C23 1.526(6)
C30 C31 1.391(6)
C30 C35 1.401(6)
C30 C23 1.525(6)
C1 C2 1.419(6)
C2 C3 1.389(6)
C2 C7 1.531(5)
C7 C14 1.525(6)
C7 C8 1.527(6)
C7 H7 1.0000
C23 H23 1.0000
C14 C19 1.373(7)
C14 C15 1.397(7)
C3 C4 1.398(6)
C3 H3 0.9500
C4 C20 1.515(6)
C31 C32 1.384(6)
C31 H31 0.9500
C8 C13 1.381(6)
C8 C9 1.397(6)
C9 C10 1.388(7)
C9 H9 0.9500
C35 C34 1.393(6)
C35 H35 0.9500
C25 C26 1.376(6)
C25 H25 0.9500
C13 C12 1.398(7)
C13 H13 0.9500
C29 C28 1.391(6)
C29 H29 0.9500
C20 C22 1.526(7)
C20 C21 1.527(7)
C20 H20 1.0000
C32 C33 1.385(7)
C32 H32 0.9500
C33 C34 1.381(7)
C33 H33 0.9500
C27 C28 1.385(7)
C27 C26 1.386(7)
C27 H27 0.9500
C15 C16 1.382(7)
C15 H15 0.9500
C28 H28 0.9500
C34 H34 0.9500
C26 H26 0.9500
C42 C44 1.523(7)
C42 C43 1.528(8)
C42 H42 1.0000
C21 H21A 0.9800
C21 H21B 0.9800
C21 H21C 0.9800
C19 C18 1.388(8)
C19 H19 0.9500
C10 C11 1.389(8)
C10 H10 0.9500
C12 C11 1.361(8)
C12 H12 0.9500
C16 C17 1.366(8)
C16 H16 0.9500
C11 H11 0.9500
C22 H22A 0.9800
C22 H22B 0.9800
C22 H22C 0.9800
C36 C37 1.527(10)
C36 C38 1.535(8)
C36 H36 1.0000
C17 C18 1.380(9)
C17 H17 0.9500
C18 H18 0.9500
C40 C39 1.537(6)
C40 H40A 0.9800
C40 H40B 0.9800
C40 H40C 0.9800
C39 C41 1.536(6)
C39 H39 1.0000
C44 H44A 0.9800
C44 H44B 0.9800
C44 H44C 0.9800
C37 H37A 0.9800
C37 H37B 0.9800
C37 H37C 0.9800
C43 H43A 0.9800
C43 H43B 0.9800
C43 H43C 0.9800
C38 H38A 0.9800
C38 H38B 0.9800
C38 H38C 0.9800
C41 H41A 0.9800
C41 H41B 0.9800
C41 H41C 0.9800
C41A C39A 1.537(8)
C41A H41D 0.9800
C41A H41E 0.9800
C41A H41F 0.9800
C39A C40A 1.538(8)
C39A H39A 1.0000
C40A H40D 0.9800
C40A H40E 0.9800
C40A H40F 0.9800
